data_7109028
loop_
_publ_author_name
'Ali H. Essa'
'Reinner I. Lerrick'
'Floriana Tuna'
'Ross W. Harrington'
'William Clegg'
'Michael J. Hall'

_publ_section_title
;
 Reduction of 2,2,2-trichloro-1-arylethanones by RMgX: mechanistic
 investigation and the synthesis of substituted
 alpha,alpha-dichloroketones
;
_journal_name_full Chem.Commun.
_journal_page_first 2756
_journal_paper_doi 10.1039/c3cc39147g
_journal_volume 49
_journal_year 2013
_chemical_formula_moiety 'C14 H12 Cl2 N2 O3'
_chemical_formula_sum 'C14 H12 Cl2 N2 O3'
_chemical_formula_weight 327.16
_chemical_name_systematic
;
?
;
_space_group_IT_number 2
_symmetry_cell_setting triclinic
_symmetry_space_group_name_Hall '-P 1'
_symmetry_space_group_name_H-M 'P -1'
_atom_sites_solution_hydrogens geom
_atom_sites_solution_primary direct
_atom_sites_solution_secondary difmap
_audit_creation_method SHELXL-97
_cell_angle_alpha 88.060(6)
_cell_angle_beta 72.636(10)
_cell_angle_gamma 80.267(8)
_cell_formula_units_Z 2
_cell_length_a 8.8490(11)
_cell_length_b 8.8572(6)
_cell_length_c 9.6786(9)
_cell_measurement_reflns_used 2302
_cell_measurement_temperature 150(2)
_cell_measurement_theta_max 28.67
_cell_measurement_theta_min 3.08
_cell_volume 713.48(13)
_computing_cell_refinement
;
CrysAlisPro, Agilent Technologies,
Version 1.171.34.49 (release 20-01-2011 CrysAlis171 .NET)
(compiled Jan 20 2011,15:58:25)
;
_computing_data_collection
;
CrysAlisPro, Agilent Technologies,
Version 1.171.34.49 (release 20-01-2011 CrysAlis171 .NET)
(compiled Jan 20 2011,15:58:25)
;
_computing_data_reduction
;
CrysAlisPro, Agilent Technologies,
Version 1.171.34.49 (release 20-01-2011 CrysAlis171 .NET)
(compiled Jan 20 2011,15:58:25)
;
_computing_molecular_graphics 'Bruker SHELXTL'
_computing_publication_material 'Bruker SHELXTL and local programs'
_computing_structure_refinement 'Bruker SHELXTL'
_computing_structure_solution 'Bruker SHELXTL'
_diffrn_ambient_temperature 150(2)
_diffrn_detector_area_resol_mean 10.3968
_diffrn_measured_fraction_theta_full 0.998
_diffrn_measured_fraction_theta_max 0.806
_diffrn_measurement_device_type 'Oxford Diffraction Gemini A Ultra diffractometer'
_diffrn_measurement_method '\w scans'
_diffrn_radiation_monochromator none
_diffrn_radiation_source 'sealed tube with Enhance optics'
_diffrn_radiation_type MoK\a
_diffrn_radiation_wavelength 0.71073
_diffrn_reflns_av_R_equivalents 0.0211
_diffrn_reflns_av_sigmaI/netI 0.0369
_diffrn_reflns_limit_h_max 10
_diffrn_reflns_limit_h_min -9
_diffrn_reflns_limit_k_max 10
_diffrn_reflns_limit_k_min -11
_diffrn_reflns_limit_l_max 12
_diffrn_reflns_limit_l_min -10
_diffrn_reflns_number 5166
_diffrn_reflns_theta_full 25.00
_diffrn_reflns_theta_max 28.73
_diffrn_reflns_theta_min 3.09
_exptl_absorpt_coefficient_mu 0.466
_exptl_absorpt_correction_T_max 0.955
_exptl_absorpt_correction_T_min 0.873
_exptl_absorpt_correction_type multi-scan
_exptl_absorpt_process_details
;
CrysAlisPro, Agilent Technologies,
Version 1.171.34.49 (release 20-01-2011 CrysAlis171 .NET)
(compiled Jan 20 2011,15:58:25)
Empirical absorption correction using spherical harmonics,
implemented in SCALE3 ABSPACK scaling algorithm.
;
_exptl_crystal_colour colourless
_exptl_crystal_density_diffrn 1.523
_exptl_crystal_density_method 'not measured'
_exptl_crystal_description slab
_exptl_crystal_F_000 336
_exptl_crystal_size_max 0.30
_exptl_crystal_size_mid 0.30
_exptl_crystal_size_min 0.10
_refine_diff_density_max 0.337
_refine_diff_density_min -0.295
_refine_diff_density_rms 0.054
_refine_ls_extinction_method none
_refine_ls_goodness_of_fit_ref 1.055
_refine_ls_hydrogen_treatment constr
_refine_ls_matrix_type full
_refine_ls_number_parameters 210
_refine_ls_number_reflns 2967
_refine_ls_number_restraints 0
_refine_ls_restrained_S_all 1.055
_refine_ls_R_factor_all 0.0422
_refine_ls_R_factor_gt 0.0331
_refine_ls_shift/su_max 0.001
_refine_ls_shift/su_mean 0.000
_refine_ls_structure_factor_coef Fsqd
_refine_ls_weighting_details 'calc w=1/[\s^2^(Fo^2^)+(0.0249P)^2^+0.3136P] where P=(Fo^2^+2Fc^2^)/3'
_refine_ls_weighting_scheme calc
_refine_ls_wR_factor_gt 0.0711
_refine_ls_wR_factor_ref 0.0768
_reflns_number_gt 2526
_reflns_number_total 2967
_reflns_threshold_expression I>2\s(I)
_cod_data_source_file c3cc39147g.txt
_cod_data_source_block mjh79_3g
_cod_original_cell_volume 713.48(12)
_cod_database_code 7109028
_computing_special_details
;
TITL mjh79 in P-1
CELL 0.71073 8.8490 8.8572 9.6786 88.060 72.636 80.267
ZERR 2.00 0.0011 0.0006 0.0009 0.006 0.010 0.008
LATT 1
SFAC C H N O CL
UNIT 28 24 4 6 4
TEMP -123
L.S. 8
LIST 1
FMAP 2
PLAN 5
ACTA 50
BOND $H
CONF
REM colourless slab
SIZE 0.30 0.30 0.10
REM EXTI 0.003834
WGHT 0.024900 0.313600
FVAR 0.32778 0.57907
CL1 5 -0.054903 0.286801 0.991070 11.00000 0.01467 0.03327 =
0.02611 -0.00174 -0.00435 -0.00508
CL2 5 0.180452 0.075665 0.775987 11.00000 0.02476 0.02175 =
0.02937 -0.00541 -0.01165 -0.00398
N1 3 0.409705 0.194421 1.100964 11.00000 0.01491 0.02553 =
0.02240 -0.00096 -0.00722 -0.00291
N2 3 -0.341159 0.297938 0.451947 11.00000 0.03236 0.04265 =
0.02975 -0.00047 -0.01695 -0.01037
O1 4 0.341122 0.390165 0.877189 11.00000 0.02703 0.03082 =
0.03889 0.00908 -0.01738 -0.01651
PART 1
O2 4 -0.297255 0.238774 0.339835 -21.00000 0.07414 0.05187 =
0.05016 -0.03471 -0.04648 0.02377
O3 4 -0.483851 0.357970 0.509151 21.00000 0.02239 0.10983 =
0.04242 -0.01781 -0.01349 -0.00704
PART 2
O2A 4 -0.293768 0.253606 0.322640 21.00000 0.03639 0.04959 =
0.02489 0.00030 -0.01714 -0.01173
O3A 4 -0.475656 0.283031 0.530121 -21.00000 0.02732 0.08890 =
0.04333 -0.00498 -0.01320 -0.02386
PART 0
C1 1 0.531476 0.293703 1.062678 11.00000 0.02102 0.04082 =
0.03102 0.00226 -0.01369 -0.01300
AFIX 137
H1A 2 0.604610 0.268512 1.121854 11.00000 -1.50000
H1B 2 0.479213 0.400923 1.080438 11.00000 -1.50000
H1C 2 0.592338 0.278314 0.960045 11.00000 -1.50000
AFIX 0
C2 1 0.402526 0.088253 1.204998 11.00000 0.02302 0.03390 =
0.02354 0.00021 -0.00920 0.00125
AFIX 43
H2A 2 0.471535 0.070840 1.264644 11.00000 -1.20000
AFIX 0
C3 1 0.279742 0.009211 1.211201 11.00000 0.03032 0.02652 =
0.02730 0.00501 -0.00606 -0.00322
AFIX 43
H3A 2 0.248701 -0.071090 1.275484 11.00000 -1.20000
AFIX 0
C4 1 0.209517 0.068488 1.106114 11.00000 0.02160 0.02479 =
0.02795 -0.00087 -0.00670 -0.00721
AFIX 43
H4A 2 0.122030 0.035462 1.084909 11.00000 -1.20000
AFIX 0
C5 1 0.290472 0.185252 1.037240 11.00000 0.01568 0.02176 =
0.02152 -0.00337 -0.00612 -0.00335
C6 1 0.265868 0.286784 0.922378 11.00000 0.01459 0.02087 =
0.02296 -0.00368 -0.00536 -0.00418
C7 1 0.133856 0.265371 0.852265 11.00000 0.01385 0.02113 =
0.02259 -0.00347 -0.00452 -0.00462
C8 1 0.124036 0.382154 0.733969 11.00000 0.01936 0.02435 =
0.02395 0.00139 -0.00820 -0.00657
AFIX 23
H8A 2 0.097770 0.486417 0.777558 11.00000 -1.20000
H8B 2 0.230870 0.373105 0.660823 11.00000 -1.20000
AFIX 0
C9 1 0.001283 0.363829 0.658669 11.00000 0.02015 0.02157 =
0.02171 0.00344 -0.00863 -0.00604
C10 1 -0.158754 0.432714 0.713727 11.00000 0.02350 0.02977 =
0.02326 -0.00562 -0.01010 -0.00039
AFIX 43
H10A 2 -0.190497 0.495629 0.798460 11.00000 -1.20000
AFIX 0
C11 1 -0.272454 0.411375 0.647516 11.00000 0.01913 0.03750 =
0.02409 -0.00286 -0.00683 -0.00062
AFIX 43
H11A 2 -0.382032 0.455989 0.687282 11.00000 -1.20000
AFIX 0
C12 1 -0.222066 0.323603 0.522353 11.00000 0.02345 0.02918 =
0.02208 0.00295 -0.01082 -0.00820
C13 1 -0.064538 0.257135 0.461459 11.00000 0.02984 0.02765 =
0.01858 -0.00270 -0.00842 -0.00250
AFIX 43
H13A 2 -0.032917 0.198868 0.373871 11.00000 -1.20000
AFIX 0
C14 1 0.046664 0.277201 0.530849 11.00000 0.02088 0.03073 =
0.02124 0.00036 -0.00487 -0.00070
AFIX 43
H14A 2 0.155752 0.231209 0.490769 11.00000 -1.20000
HKLF 4
REM mjh79 in P-1
REM R1 = 0.0331 for 2526 Fo > 4sig(Fo) and 0.0422 for all 2967 data
REM 210 parameters refined using 0 restraints
END
;

loop_
_symmetry_equiv_pos_as_xyz
'x, y, z'
'-x, -y, -z'

loop_
_atom_site_label
_atom_site_type_symbol
_atom_site_fract_x
_atom_site_fract_y
_atom_site_fract_z
_atom_site_U_iso_or_equiv
_atom_site_adp_type
_atom_site_occupancy
_atom_site_symmetry_multiplicity
_atom_site_calc_flag
_atom_site_refinement_flags
_atom_site_disorder_assembly
_atom_site_disorder_group
Cl1 Cl -0.05490(5) 0.28680(5) 0.99107(5) 0.02487(12) Uani 1 1 d . . .
Cl2 Cl 0.18045(5) 0.07567(4) 0.77599(5) 0.02435(12) Uani 1 1 d . . .
N1 N 0.40970(17) 0.19442(16) 1.10096(15) 0.0206(3) Uani 1 1 d . . .
N2 N -0.3412(2) 0.29794(19) 0.45195(18) 0.0327(4) Uani 1 1 d . . .
O1 O 0.34112(16) 0.39016(14) 0.87719(14) 0.0294(3) Uani 1 1 d . . .
O2 O -0.297(2) 0.239(2) 0.340(3) 0.056(4) Uani 0.42(6) 1 d P A 1
O3 O -0.4839(8) 0.358(4) 0.5092(14) 0.057(4) Uani 0.58(6) 1 d P A 1
O2A O -0.2938(12) 0.2536(15) 0.3226(13) 0.035(2) Uani 0.58(6) 1 d P A 2
O3A O -0.4757(18) 0.283(4) 0.5301(13) 0.051(4) Uani 0.42(6) 1 d P A 2
C1 C 0.5315(2) 0.2937(2) 1.0627(2) 0.0287(4) Uani 1 1 d . . .
H1A H 0.6046 0.2685 1.1219 0.043 Uiso 1 1 calc R . .
H1B H 0.4792 0.4009 1.0804 0.043 Uiso 1 1 calc R . .
H1C H 0.5923 0.2783 0.9600 0.043 Uiso 1 1 calc R . .
C2 C 0.4025(2) 0.0883(2) 1.20500(19) 0.0270(4) Uani 1 1 d . . .
H2A H 0.4715 0.0708 1.2646 0.032 Uiso 1 1 calc R . .
C3 C 0.2797(2) 0.0092(2) 1.2112(2) 0.0289(4) Uani 1 1 d . . .
H3A H 0.2487 -0.0711 1.2755 0.035 Uiso 1 1 calc R . .
C4 C 0.2095(2) 0.06849(19) 1.10611(19) 0.0245(4) Uani 1 1 d . . .
H4A H 0.1220 0.0355 1.0849 0.029 Uiso 1 1 calc R . .
C5 C 0.2905(2) 0.18525(18) 1.03724(18) 0.0194(3) Uani 1 1 d . . .
C6 C 0.2659(2) 0.28678(18) 0.92238(18) 0.0193(4) Uani 1 1 d . . .
C7 C 0.1339(2) 0.26537(18) 0.85226(18) 0.0191(3) Uani 1 1 d . . .
C8 C 0.1240(2) 0.38215(19) 0.73397(19) 0.0218(4) Uani 1 1 d . . .
H8A H 0.0978 0.4864 0.7776 0.026 Uiso 1 1 calc R . .
H8B H 0.2309 0.3731 0.6608 0.026 Uiso 1 1 calc R . .
C9 C 0.0013(2) 0.36383(18) 0.65867(18) 0.0204(4) Uani 1 1 d . . .
C10 C -0.1588(2) 0.4327(2) 0.71373(19) 0.0252(4) Uani 1 1 d . A .
H10A H -0.1905 0.4956 0.7985 0.030 Uiso 1 1 calc R . .
C11 C -0.2725(2) 0.4114(2) 0.64752(19) 0.0272(4) Uani 1 1 d . . .
H11A H -0.3820 0.4560 0.6873 0.033 Uiso 1 1 calc R A .
C12 C -0.2221(2) 0.3236(2) 0.52235(19) 0.0236(4) Uani 1 1 d . A .
C13 C -0.0645(2) 0.2571(2) 0.46146(19) 0.0253(4) Uani 1 1 d . . .
H13A H -0.0329 0.1989 0.3739 0.030 Uiso 1 1 calc R A .
C14 C 0.0467(2) 0.2772(2) 0.53085(19) 0.0250(4) Uani 1 1 d . A .
H14A H 0.1558 0.2312 0.4908 0.030 Uiso 1 1 calc R . .

loop_
_atom_site_aniso_label
_atom_site_aniso_U_11
_atom_site_aniso_U_22
_atom_site_aniso_U_33
_atom_site_aniso_U_23
_atom_site_aniso_U_13
_atom_site_aniso_U_12
Cl1 0.0147(2) 0.0333(2) 0.0261(2) -0.00174(17) -0.00435(17) -0.00508(16)
Cl2 0.0248(2) 0.0218(2) 0.0294(2) -0.00541(16) -0.01165(18) -0.00398(16)
N1 0.0149(7) 0.0255(7) 0.0224(8) -0.0010(6) -0.0072(6) -0.0029(6)
N2 0.0324(10) 0.0426(10) 0.0297(10) -0.0005(8) -0.0170(8) -0.0104(8)
O1 0.0270(7) 0.0308(7) 0.0389(8) 0.0091(6) -0.0174(6) -0.0165(6)
O2 0.074(8) 0.052(6) 0.050(7) -0.035(6) -0.046(6) 0.024(5)
O3 0.0224(18) 0.110(11) 0.042(3) -0.018(4) -0.0135(17) -0.007(3)
O2A 0.036(4) 0.050(3) 0.025(3) 0.000(3) -0.017(2) -0.012(3)
O3A 0.027(3) 0.089(11) 0.043(3) -0.005(5) -0.013(2) -0.024(4)
C1 0.0210(10) 0.0408(11) 0.0310(10) 0.0023(8) -0.0137(8) -0.0130(8)
C2 0.0230(10) 0.0339(10) 0.0235(10) 0.0002(7) -0.0092(8) 0.0012(8)
C3 0.0303(11) 0.0265(9) 0.0273(10) 0.0050(7) -0.0061(8) -0.0032(8)
C4 0.0216(10) 0.0248(9) 0.0279(10) -0.0009(7) -0.0067(8) -0.0072(7)
C5 0.0157(9) 0.0218(8) 0.0215(9) -0.0034(6) -0.0061(7) -0.0034(6)
C6 0.0146(8) 0.0209(8) 0.0230(9) -0.0037(7) -0.0054(7) -0.0042(6)
C7 0.0138(8) 0.0211(8) 0.0226(9) -0.0035(6) -0.0045(7) -0.0046(6)
C8 0.0194(9) 0.0243(9) 0.0239(9) 0.0014(7) -0.0082(7) -0.0066(7)
C9 0.0201(9) 0.0216(8) 0.0217(9) 0.0034(7) -0.0086(7) -0.0060(7)
C10 0.0235(10) 0.0298(9) 0.0233(9) -0.0056(7) -0.0101(8) -0.0004(7)
C11 0.0191(10) 0.0375(10) 0.0241(10) -0.0029(8) -0.0068(8) -0.0006(7)
C12 0.0234(10) 0.0292(9) 0.0221(9) 0.0029(7) -0.0108(7) -0.0082(7)
C13 0.0298(10) 0.0276(9) 0.0186(9) -0.0027(7) -0.0084(8) -0.0025(7)
C14 0.0209(9) 0.0307(10) 0.0212(9) 0.0004(7) -0.0049(7) -0.0007(7)

loop_
_atom_type_symbol
_atom_type_description
_atom_type_scat_dispersion_real
_atom_type_scat_dispersion_imag
_atom_type_scat_source
C C 0.0033 0.0016 'International Tables Vol C Tables 4.2.6.8 and 6.1.1.4'
H H 0.0000 0.0000 'International Tables Vol C Tables 4.2.6.8 and 6.1.1.4'
N N 0.0061 0.0033 'International Tables Vol C Tables 4.2.6.8 and 6.1.1.4'
O O 0.0106 0.0060 'International Tables Vol C Tables 4.2.6.8 and 6.1.1.4'
Cl Cl 0.1484 0.1585 'International Tables Vol C Tables 4.2.6.8 and 6.1.1.4'

loop_
_geom_angle_atom_site_label_1
_geom_angle_atom_site_label_2
_geom_angle_atom_site_label_3
_geom_angle
C1 N1 C2 123.13(15)
C1 N1 C5 128.16(14)
C2 N1 C5 108.64(14)
O2 N2 O3 122.9(10)
O2 N2 C12 118.8(9)
O3 N2 C12 117.8(5)
O2A N2 O3A 120.9(6)
O2A N2 C12 118.8(5)
O3A N2 C12 117.7(6)
N1 C1 H1A 109.5
N1 C1 H1B 109.5
N1 C1 H1C 109.5
H1A C1 H1B 109.5
H1A C1 H1C 109.5
H1B C1 H1C 109.5
N1 C2 H2A 125.3
N1 C2 C3 109.35(17)
H2A C2 C3 125.3
C2 C3 H3A 126.3
C2 C3 C4 107.30(16)
H3A C3 C4 126.3
C3 C4 H4A 126.1
C3 C4 C5 107.72(16)
H4A C4 C5 126.1
N1 C5 C4 106.98(15)
N1 C5 C6 121.81(14)
C4 C5 C6 131.20(16)
O1 C6 C5 124.24(16)
O1 C6 C7 116.97(15)
C5 C6 C7 118.78(14)
Cl1 C7 Cl2 109.31(8)
Cl1 C7 C6 108.36(11)
Cl1 C7 C8 109.56(12)
Cl2 C7 C6 108.29(11)
Cl2 C7 C8 109.51(12)
C6 C7 C8 111.76(13)
C7 C8 H8A 108.7
C7 C8 H8B 108.7
C7 C8 C9 114.16(14)
H8A C8 H8B 107.6
H8A C8 C9 108.7
H8B C8 C9 108.7
C8 C9 C10 121.38(15)
C8 C9 C14 120.23(16)
C10 C9 C14 118.39(16)
C9 C10 H10A 119.3
C9 C10 C11 121.36(16)
H10A C10 C11 119.3
C10 C11 H11A 121.0
C10 C11 C12 118.04(17)
H11A C11 C12 121.0
N2 C12 C11 118.79(17)
N2 C12 C13 118.51(16)
C11 C12 C13 122.69(17)
C12 C13 H13A 120.8
C12 C13 C14 118.39(16)
H13A C13 C14 120.8
C9 C14 C13 121.08(17)
C9 C14 H14A 119.5
C13 C14 H14A 119.5

loop_
_geom_bond_atom_site_label_1
_geom_bond_atom_site_label_2
_geom_bond_distance
Cl1 C7 1.7893(17)
Cl2 C7 1.7906(16)
N1 C1 1.460(2)
N1 C2 1.349(2)
N1 C5 1.386(2)
N2 O2 1.149(18)
N2 O3 1.249(8)
N2 O2A 1.249(11)
N2 O3A 1.231(9)
N2 C12 1.465(2)
O1 C6 1.216(2)
C1 H1A 0.980
C1 H1B 0.980
C1 H1C 0.980
C2 H2A 0.950
C2 C3 1.375(3)
C3 H3A 0.950
C3 C4 1.388(3)
C4 H4A 0.950
C4 C5 1.395(2)
C5 C6 1.450(2)
C6 C7 1.555(2)
C7 C8 1.529(2)
C8 H8A 0.990
C8 H8B 0.990
C8 C9 1.509(2)
C9 C10 1.393(2)
C9 C14 1.394(2)
C10 H10A 0.950
C10 C11 1.384(3)
C11 H11A 0.950
C11 C12 1.377(3)
C12 C13 1.376(3)
C13 H13A 0.950
C13 C14 1.383(3)
C14 H14A 0.950

loop_
_geom_torsion_atom_site_label_1
_geom_torsion_atom_site_label_2
_geom_torsion_atom_site_label_3
_geom_torsion_atom_site_label_4
_geom_torsion
C1 N1 C2 C3 -177.42(16)
C5 N1 C2 C3 -0.2(2)
N1 C2 C3 C4 0.4(2)
C2 C3 C4 C5 -0.5(2)
C1 N1 C5 C4 176.92(16)
C1 N1 C5 C6 -3.8(3)
C2 N1 C5 C4 -0.17(19)
C2 N1 C5 C6 179.08(15)
C3 C4 C5 N1 0.43(19)
C3 C4 C5 C6 -178.71(17)
N1 C5 C6 O1 -3.1(3)
N1 C5 C6 C7 177.70(14)
C4 C5 C6 O1 175.93(18)
C4 C5 C6 C7 -3.3(3)
O1 C6 C7 Cl1 -120.30(15)
O1 C6 C7 Cl2 121.22(14)
O1 C6 C7 C8 0.5(2)
C5 C6 C7 Cl1 58.95(17)
C5 C6 C7 Cl2 -59.52(17)
C5 C6 C7 C8 179.77(14)
Cl1 C7 C8 C9 -61.68(17)
Cl2 C7 C8 C9 58.20(17)
C6 C7 C8 C9 178.20(14)
C7 C8 C9 C10 86.50(19)
C7 C8 C9 C14 -93.80(19)
C8 C9 C10 C11 -177.64(16)
C14 C9 C10 C11 2.7(3)
C9 C10 C11 C12 -2.0(3)
C10 C11 C12 N2 179.12(16)
C10 C11 C12 C13 0.0(3)
O2 N2 C12 C11 171.8(15)
O2 N2 C12 C13 -9.0(15)
O3 N2 C12 C11 0.3(19)
O3 N2 C12 C13 179.4(19)
O2A N2 C12 C11 161.9(7)
O2A N2 C12 C13 -18.9(7)
O3A N2 C12 C11 -36(2)
O3A N2 C12 C13 143(2)
N2 C12 C13 C14 -177.82(15)
C11 C12 C13 C14 1.3(3)
C12 C13 C14 C9 -0.6(3)
C8 C9 C14 C13 179.00(15)
C10 C9 C14 C13 -1.3(2)
